data_7015986
loop_
_publ_author_name
'Sen, Rupam'
'Koner, Subratanath'
'Bhattacharjee, Ashis'
'Kusz, Joachim'
'Miyashita, Yoshitaro'
'Okamoto, Ken-Ichi'

_publ_section_title
;
 Entrapment of [Ru(bpy)(3)](2+) in the anionic metal-organic framework:
 Novel photoluminescence behavior exhibiting dual emission at room
 temperature.
;
_journal_issue 26
_journal_name_full 'Dalton transactions (Cambridge, England : 2003)'
_journal_page_first 6952
_journal_page_last 6960
_journal_paper_doi 10.1039/c0dt01647k
_journal_volume 40
_journal_year 2011
_chemical_absolute_configuration unk
_chemical_formula_moiety 'C42 H24 Fe2 N24 Ru '
_chemical_formula_sum 'C42 H24 Fe2 N24 Ru'
_chemical_formula_weight 1077.58
_space_group_IT_number 43
_symmetry_cell_setting orthorhombic
_symmetry_Int_Tables_number 43
_symmetry_space_group_name_Hall 'F 2 -2d'
_symmetry_space_group_name_H-M 'F d d 2'
_audit_creation_date 2008-03-30
_audit_creation_method 'by CrystalStructure 3.8'
_cell_angle_alpha 90.0000
_cell_angle_beta 90.0000
_cell_angle_gamma 90.0000
_cell_formula_units_Z 8
_cell_length_a 29.5088(11)
_cell_length_b 12.3701(5)
_cell_length_c 23.6337(11)
_cell_measurement_reflns_used 7295
_cell_measurement_temperature 296.1(1)
_cell_measurement_theta_max 27.5
_cell_measurement_theta_min 3.1
_cell_volume 8626.9(6)
_computing_cell_refinement CrystalClear
_computing_data_collection CrystalClear
_computing_data_reduction CrystalStructure
_computing_publication_material 'CrystalStructure 3.8'
_computing_structure_refinement CRYSTALS
_computing_structure_solution SIR2004
_diffrn_detector_area_resol_mean 7.31
_diffrn_measured_fraction_theta_full 0.998
_diffrn_measured_fraction_theta_max 0.998
_diffrn_measurement_device_type 'Rigaku Mercury'
_diffrn_measurement_method \w
_diffrn_radiation_type 'Mo K\a'
_diffrn_radiation_wavelength 0.71070
_diffrn_reflns_av_R_equivalents 0.019
_diffrn_reflns_limit_h_max 38
_diffrn_reflns_limit_h_min -29
_diffrn_reflns_limit_k_max 13
_diffrn_reflns_limit_k_min -16
_diffrn_reflns_limit_l_max 30
_diffrn_reflns_limit_l_min -30
_diffrn_reflns_number 17095
_diffrn_reflns_theta_full 27.48
_diffrn_reflns_theta_max 27.48
_exptl_absorpt_coefficient_mu 1.074
_exptl_absorpt_correction_T_max 0.851
_exptl_absorpt_correction_T_min 0.721
_exptl_absorpt_correction_type multi-scan
_exptl_absorpt_process_details 'Jacobson, R. (1998) Private communication'
_exptl_crystal_colour yellow
_exptl_crystal_density_diffrn 1.659
_exptl_crystal_density_method 'not measured'
_exptl_crystal_description block
_exptl_crystal_F_000 4320.00
_exptl_crystal_size_max 0.30
_exptl_crystal_size_mid 0.20
_exptl_crystal_size_min 0.15
_refine_diff_density_max 1.83
_refine_diff_density_min -0.75
_refine_ls_abs_structure_details 'Flack, H. D. (1983), Acta Cryst. A39, 876-881. 2344 Friedel Pairs'
_refine_ls_abs_structure_Flack -0.000(16)
_refine_ls_extinction_method none
_refine_ls_goodness_of_fit_ref 1.003
_refine_ls_hydrogen_treatment refall
_refine_ls_number_parameters 326
_refine_ls_number_reflns 4559
_refine_ls_R_factor_gt 0.0251
_refine_ls_shift/su_max 0.0000
_refine_ls_structure_factor_coef Fsqd
_refine_ls_weighting_details 'w = 1/[0.0002Fo^2^ + 1.0000\s(Fo^2^)]/(4Fo^2^)'
_refine_ls_weighting_scheme calc
_refine_ls_wR_factor_ref 0.0629
_reflns_number_gt 4550
_reflns_number_total 4880
_reflns_threshold_expression F^2^>2.0\s(F^2^)
_cod_data_source_file c0dt01647k.txt
_cod_data_source_block '__R-50'
_cod_original_formula_sum 'C42 H24 Fe2 N24 Ru '
_cod_database_code 7015986

loop_
_symmetry_equiv_pos_site_id
_symmetry_equiv_pos_as_xyz
1 +X,+Y,+Z
2 1/4-X,1/4+Y,1/4+Z
3 1/4+X,1/4-Y,1/4+Z
4 1/2-X,-Y,1/2+Z
5 +X,1/2+Y,1/2+Z
6 1/4-X,3/4+Y,3/4+Z
7 1/4+X,3/4-Y,3/4+Z
8 1/2-X,1/2-Y,+Z
9 1/2+X,+Y,1/2+Z
10 3/4-X,1/4+Y,3/4+Z
11 3/4+X,1/4-Y,3/4+Z
12 -X,-Y,+Z
13 1/2+X,1/2+Y,+Z
14 3/4-X,3/4+Y,1/4+Z
15 3/4+X,3/4-Y,1/4+Z
16 -X,1/2-Y,1/2+Z

loop_
_atom_site_label
_atom_site_type_symbol
_atom_site_fract_x
_atom_site_fract_y
_atom_site_fract_z
_atom_site_U_iso_or_equiv
_atom_site_adp_type
_atom_site_occupancy
_atom_site_symmetry_multiplicity
_atom_site_calc_flag
_atom_site_refinement_flags
_atom_site_disorder_assembly
_atom_site_disorder_group
Ru(1) Ru 1.0000 0.0000 0.33207(2) 0.02679(5) Uani 1.00 2 d S . .
Fe(1) Fe 1.0000 0.5000 0.48053(3) 0.03600(14) Uani 1.00 2 d S . .
Fe(2) Fe 1.0000 0.0000 0.66351(3) 0.03944(16) Uani 1.00 2 d S . .
N(1) N 0.95686(7) -0.04922(15) 0.39563(9) 0.0300(5) Uani 1.00 1 d . . .
N(2) N 0.95842(7) 0.13276(14) 0.33846(9) 0.0311(4) Uani 1.00 1 d . . .
N(3) N 0.96228(7) -0.05737(17) 0.26542(9) 0.0331(5) Uani 1.00 1 d . . .
N(4) N 0.95805(11) 0.3610(2) 0.48855(13) 0.0650(9) Uani 1.00 1 d . . .
N(5) N 0.92313(10) 0.2095(2) 0.53837(14) 0.0696(9) Uani 1.00 1 d . . .
N(6) N 0.96004(9) 0.0785(2) 0.59986(11) 0.0557(7) Uani 1.00 1 d . . .
N(7) N 1.04191(9) 0.4198(2) 0.54488(10) 0.0505(7) Uani 1.00 1 d . . .
N(8) N 1.07700(11) 0.2947(3) 0.61035(16) 0.0890(11) Uani 1.00 1 d . . .
N(9) N 1.04148(9) 0.1454(2) 0.66097(13) 0.0577(7) Uani 1.00 1 d . . .
N(10) N 1.04064(10) 0.4303(2) 0.41362(11) 0.0525(7) Uani 1.00 1 d . . .
N(11) N 1.06948(9) 0.3700(2) 0.32240(11) 0.0616(7) Uani 1.00 1 d . . .
N(12) N 1.04214(10) 0.4324(2) 0.23038(11) 0.0579(8) Uani 1.00 1 d . . .
C(1) C 0.95770(10) -0.1442(2) 0.42147(11) 0.0412(7) Uani 1.00 1 d . . .
C(2) C 0.92999(11) -0.1697(2) 0.46665(13) 0.0524(8) Uani 1.00 1 d . . .
C(3) C 0.89987(11) -0.0928(2) 0.48551(11) 0.0528(8) Uani 1.00 1 d . . .
C(4) C 0.89810(9) 0.0061(2) 0.45904(11) 0.0408(6) Uani 1.00 1 d . . .
C(5) C 0.92661(8) 0.02717(19) 0.41387(10) 0.0325(5) Uani 1.00 1 d . . .
C(6) C 0.92746(8) 0.12884(19) 0.38193(10) 0.0322(5) Uani 1.00 1 d . . .
C(7) C 0.90007(9) 0.2170(2) 0.39401(12) 0.0426(6) Uani 1.00 1 d . . .
C(8) C 0.90476(10) 0.3114(2) 0.36240(13) 0.0506(8) Uani 1.00 1 d . . .
C(9) C 0.93512(10) 0.3139(2) 0.31845(13) 0.0477(7) Uani 1.00 1 d . . .
C(10) C 0.96115(9) 0.2229(2) 0.30724(12) 0.0399(6) Uani 1.00 1 d . . .
C(11) C 0.92423(9) -0.1157(2) 0.26891(12) 0.0416(7) Uani 1.00 1 d . . .
C(12) C 0.90168(9) -0.1546(2) 0.22166(12) 0.0495(7) Uani 1.00 1 d . . .
C(13) C 0.91935(11) -0.1322(2) 0.16916(13) 0.0550(9) Uani 1.00 1 d . . .
C(14) C 0.95825(10) -0.0716(2) 0.16436(11) 0.0488(8) Uani 1.00 1 d . . .
C(15) C 0.97915(9) -0.0332(2) 0.21264(10) 0.0377(6) Uani 1.00 1 d . . .
C(16) C 0.94368(11) 0.2887(2) 0.51312(13) 0.0503(8) Uani 1.00 1 d . . .
C(17) C 0.94580(10) 0.1418(2) 0.56995(12) 0.0465(7) Uani 1.00 1 d . . .
C(18) C 1.05615(10) 0.3598(2) 0.57597(13) 0.0483(7) Uani 1.00 1 d . . .
C(19) C 1.05572(11) 0.2172(2) 0.63629(13) 0.0520(8) Uani 1.00 1 d . . .
C(20) C 1.05260(9) 0.4051(2) 0.36939(11) 0.0407(7) Uani 1.00 1 d . . .
C(21) C 1.05417(10) 0.4057(2) 0.27432(11) 0.0422(7) Uani 1.00 1 d . . .
H(1) H 0.9784 -0.1973 0.4083 0.049 Uiso 1.00 1 c R . .
H(2) H 0.9317 -0.2387 0.4842 0.063 Uiso 1.00 1 c R . .
H(3) H 0.8804 -0.1079 0.5166 0.063 Uiso 1.00 1 c R . .
H(4) H 0.8774 0.0597 0.4717 0.049 Uiso 1.00 1 c R . .
H(5) H 0.8783 0.2131 0.4236 0.051 Uiso 1.00 1 c R . .
H(6) H 0.8871 0.3734 0.3712 0.061 Uiso 1.00 1 c R . .
H(7) H 0.9383 0.3771 0.2960 0.057 Uiso 1.00 1 c R . .
H(8) H 0.9817 0.2246 0.2763 0.048 Uiso 1.00 1 c R . .
H(9) H 0.9121 -0.1312 0.3053 0.050 Uiso 1.00 1 c R . .
H(10) H 0.8747 -0.1958 0.2255 0.059 Uiso 1.00 1 c R . .
H(11) H 0.9047 -0.1585 0.1361 0.066 Uiso 1.00 1 c R . .
H(12) H 0.9706 -0.0562 0.1281 0.059 Uiso 1.00 1 c R . .

loop_
_atom_site_aniso_label
_atom_site_aniso_U_11
_atom_site_aniso_U_22
_atom_site_aniso_U_33
_atom_site_aniso_U_12
_atom_site_aniso_U_13
_atom_site_aniso_U_23
Ru(1) 0.03074(11) 0.02673(11) 0.02291(14) -0.00096(11) 0.0000 0.0000
Fe(1) 0.0522(3) 0.0289(2) 0.0268(2) -0.0024(2) 0.0000 0.0000
Fe(2) 0.0508(3) 0.0368(2) 0.0307(3) 0.0013(2) 0.0000 0.0000
N(1) 0.0335(10) 0.0308(9) 0.0256(10) -0.0012(7) 0.0024(7) -0.0019(8)
N(2) 0.0321(9) 0.0297(8) 0.0315(11) 0.0004(7) -0.0066(8) 0.0023(8)
N(3) 0.0350(11) 0.0353(10) 0.0291(11) 0.0006(8) -0.0016(8) -0.0031(8)
N(4) 0.083(2) 0.0531(16) 0.0585(17) -0.0220(14) -0.0141(14) 0.0093(13)
N(5) 0.0593(17) 0.0668(17) 0.083(2) -0.0192(14) -0.0223(15) 0.0330(16)
N(6) 0.0550(15) 0.0650(16) 0.0472(14) -0.0046(12) -0.0076(11) 0.0127(12)
N(7) 0.0645(15) 0.0507(14) 0.0363(12) 0.0064(12) -0.0032(11) 0.0023(11)
N(8) 0.0626(17) 0.101(2) 0.103(2) -0.0161(17) -0.0309(17) 0.059(2)
N(9) 0.0617(16) 0.0467(13) 0.0646(17) -0.0084(11) -0.0147(14) 0.0108(13)
N(10) 0.0702(17) 0.0533(15) 0.0340(12) 0.0119(12) -0.0013(11) -0.0045(11)
N(11) 0.0784(18) 0.0702(16) 0.0362(13) 0.0345(13) 0.0009(12) -0.0024(12)
N(12) 0.085(2) 0.0500(15) 0.0388(14) 0.0162(13) -0.0084(12) 0.0001(11)
C(1) 0.0511(15) 0.0347(13) 0.0379(15) 0.0020(11) 0.0088(10) 0.0058(10)
C(2) 0.0683(19) 0.0413(14) 0.0477(16) 0.0028(13) 0.0164(14) 0.0169(13)
C(3) 0.0620(18) 0.0554(18) 0.0412(15) -0.0002(14) 0.0180(12) 0.0091(12)
C(4) 0.0421(13) 0.0472(14) 0.0332(12) 0.0051(11) 0.0058(10) -0.0014(10)
C(5) 0.0315(11) 0.0391(12) 0.0271(10) 0.0016(9) -0.0027(8) -0.0015(9)
C(6) 0.0305(12) 0.0331(11) 0.0331(11) 0.0022(9) -0.0039(9) -0.0045(9)
C(7) 0.0378(13) 0.0438(13) 0.0461(15) 0.0069(10) -0.0043(10) -0.0051(11)
C(8) 0.0475(15) 0.0362(13) 0.0679(19) 0.0080(11) -0.0183(13) -0.0050(12)
C(9) 0.0532(16) 0.0348(12) 0.0551(17) -0.0034(11) -0.0170(13) 0.0104(12)
C(10) 0.0401(13) 0.0391(12) 0.0406(14) -0.0030(10) -0.0046(11) 0.0093(10)
C(11) 0.0401(14) 0.0440(14) 0.0407(13) -0.0036(11) -0.0014(11) -0.0018(11)
C(12) 0.0418(15) 0.0547(16) 0.0518(16) -0.0078(12) -0.0087(12) -0.0071(13)
C(13) 0.0563(17) 0.0662(19) 0.0425(17) -0.0083(15) -0.0113(12) -0.0122(13)
C(14) 0.0562(17) 0.0604(17) 0.0299(13) -0.0040(13) -0.0048(11) -0.0034(11)
C(15) 0.0439(14) 0.0406(12) 0.0286(11) 0.0009(10) -0.0011(9) 0.0005(9)
C(16) 0.0609(18) 0.0445(15) 0.0456(16) -0.0123(14) -0.0156(13) 0.0056(13)
C(17) 0.0482(15) 0.0506(15) 0.0406(15) -0.0118(12) -0.0070(11) 0.0073(12)
C(18) 0.0473(15) 0.0560(16) 0.0417(14) -0.0032(12) -0.0045(12) 0.0005(14)
C(19) 0.0534(16) 0.0496(16) 0.0531(17) 0.0003(13) -0.0205(13) 0.0032(14)
C(20) 0.0482(15) 0.0349(12) 0.0389(14) 0.0056(10) -0.0080(11) 0.0021(10)
C(21) 0.0537(16) 0.0374(13) 0.0356(14) 0.0057(11) -0.0002(11) -0.0048(10)

loop_
_atom_type_symbol
_atom_type_description
_atom_type_scat_dispersion_real
_atom_type_scat_dispersion_imag
_atom_type_scat_source
C C 0.003 0.002
;
International Tables for Crystallography
(1992, Vol. C, Tables 4.2.6.8 and 6.1.1.4)
;
H H 0.000 0.000
;
International Tables for Crystallography
(1992, Vol. C, Table 6.1.1.4)
;
Fe Fe 0.346 0.844
;
International Tables for Crystallography
(1992, Vol. C, Tables 4.2.6.8 and 6.1.1.4)
;
N N 0.006 0.003
;
International Tables for Crystallography
(1992, Vol. C, Tables 4.2.6.8 and 6.1.1.4)
;
Ru Ru -1.259 0.836
;
International Tables for Crystallography
(1992, Vol. C, Tables 4.2.6.8 and 6.1.1.4)
;

loop_
_geom_angle_atom_site_label_1
_geom_angle_atom_site_label_2
_geom_angle_atom_site_label_3
_geom_angle
_geom_angle_publ_flag
_geom_angle_site_symmetry_1
_geom_angle_site_symmetry_2
_geom_angle_site_symmetry_3
N(1) Ru(1) N(1) 86.42(8) yes . . 12_755
N(1) Ru(1) N(2) 79.27(7) yes . . .
N(1) Ru(1) N(2) 94.54(7) yes . . 12_755
N(1) Ru(1) N(3) 97.01(8) yes . . .
N(1) Ru(1) N(3) 174.36(8) yes . . 12_755
N(1) Ru(1) N(2) 94.54(7) yes 12_755 . .
N(1) Ru(1) N(2) 79.27(7) yes 12_755 . 12_755
N(1) Ru(1) N(3) 174.36(8) yes 12_755 . .
N(1) Ru(1) N(3) 97.01(8) yes 12_755 . 12_755
N(2) Ru(1) N(2) 171.57(8) yes . . 12_755
N(2) Ru(1) N(3) 90.51(8) yes . . .
N(2) Ru(1) N(3) 95.95(8) yes . . 12_755
N(2) Ru(1) N(3) 95.95(8) yes 12_755 . .
N(2) Ru(1) N(3) 90.51(8) yes 12_755 . 12_755
N(3) Ru(1) N(3) 79.93(8) yes . . 12_755
N(4) Fe(1) N(4) 169.78(12) yes . . 12_765
N(4) Fe(1) N(7) 84.30(10) yes . . .
N(4) Fe(1) N(7) 88.62(10) yes . . 12_765
N(4) Fe(1) N(10) 93.75(11) yes . . .
N(4) Fe(1) N(10) 93.71(11) yes . . 12_765
N(4) Fe(1) N(7) 88.62(10) yes 12_765 . .
N(4) Fe(1) N(7) 84.30(10) yes 12_765 . 12_765
N(4) Fe(1) N(10) 93.71(11) yes 12_765 . .
N(4) Fe(1) N(10) 93.75(11) yes 12_765 . 12_765
N(7) Fe(1) N(7) 92.40(9) yes . . 12_765
N(7) Fe(1) N(10) 90.79(9) yes . . .
N(7) Fe(1) N(10) 176.20(9) yes . . 12_765
N(7) Fe(1) N(10) 176.20(9) yes 12_765 . .
N(7) Fe(1) N(10) 90.79(9) yes 12_765 . 12_765
N(10) Fe(1) N(10) 86.10(10) yes . . 12_765
N(6) Fe(2) N(6) 90.89(10) yes . . 12_755
N(6) Fe(2) N(9) 85.15(10) yes . . .
N(6) Fe(2) N(9) 92.63(10) yes . . 12_755
N(6) Fe(2) N(12) 175.64(10) yes . . 5_545
N(6) Fe(2) N(12) 91.21(10) yes . . 16_755
N(6) Fe(2) N(9) 92.63(10) yes 12_755 . .
N(6) Fe(2) N(9) 85.15(10) yes 12_755 . 12_755
N(6) Fe(2) N(12) 91.21(10) yes 12_755 . 5_545
N(6) Fe(2) N(12) 175.64(10) yes 12_755 . 16_755
N(9) Fe(2) N(9) 176.84(12) yes . . 12_755
N(9) Fe(2) N(12) 90.94(10) yes . . 5_545
N(9) Fe(2) N(12) 91.36(10) yes . . 16_755
N(9) Fe(2) N(12) 91.36(10) yes 12_755 . 5_545
N(9) Fe(2) N(12) 90.94(10) yes 12_755 . 16_755
N(12) Fe(2) N(12) 86.96(10) yes 5_545 . 16_755
Ru(1) N(1) C(1) 125.92(17) yes . . .
Ru(1) N(1) C(5) 115.35(15) yes . . .
C(1) N(1) C(5) 118.6(2) yes . . .
Ru(1) N(2) C(6) 115.03(14) yes . . .
Ru(1) N(2) C(10) 126.06(17) yes . . .
C(6) N(2) C(10) 118.7(2) yes . . .
Ru(1) N(3) C(11) 126.43(18) yes . . .
Ru(1) N(3) C(15) 115.08(16) yes . . .
C(11) N(3) C(15) 118.5(2) yes . . .
Fe(1) N(4) C(16) 152.9(2) yes . . .
C(16) N(5) C(17) 120.5(2) yes . . .
Fe(2) N(6) C(17) 162.3(2) yes . . .
Fe(1) N(7) C(18) 163.7(2) yes . . .
C(18) N(8) C(19) 121.6(3) yes . . .
Fe(2) N(9) C(19) 149.7(2) yes . . .
Fe(1) N(10) C(20) 160.9(2) yes . . .
C(20) N(11) C(21) 120.2(2) yes . . .
Fe(2) N(12) C(21) 160.9(2) yes 5_554 . .
N(1) C(1) C(2) 123.3(2) yes . . .
C(1) C(2) C(3) 118.3(2) yes . . .
C(2) C(3) C(4) 119.5(2) yes . . .
C(3) C(4) C(5) 119.7(2) yes . . .
N(1) C(5) C(4) 120.6(2) yes . . .
N(1) C(5) C(6) 114.7(2) yes . . .
C(4) C(5) C(6) 124.7(2) yes . . .
N(2) C(6) C(5) 115.20(19) yes . . .
N(2) C(6) C(7) 120.9(2) yes . . .
C(5) C(6) C(7) 123.9(2) yes . . .
C(6) C(7) C(8) 119.4(2) yes . . .
C(7) C(8) C(9) 119.4(2) yes . . .
C(8) C(9) C(10) 119.2(2) yes . . .
N(2) C(10) C(9) 122.4(2) yes . . .
N(3) C(11) C(12) 122.7(2) yes . . .
C(11) C(12) C(13) 118.4(2) yes . . .
C(12) C(13) C(14) 120.1(2) yes . . .
C(13) C(14) C(15) 119.5(2) yes . . .
N(3) C(15) C(14) 120.9(2) yes . . .
N(3) C(15) C(15) 114.9(2) yes . . 12_755
C(14) C(15) C(15) 124.2(2) yes . . 12_755
N(4) C(16) N(5) 173.6(3) yes . . .
N(5) C(17) N(6) 170.9(3) yes . . .
N(7) C(18) N(8) 173.6(3) yes . . .
N(8) C(19) N(9) 172.6(3) yes . . .
N(10) C(20) N(11) 173.5(3) yes . . .
N(11) C(21) N(12) 175.9(3) yes . . .
N(1) C(1) H(1) 118.4 no . . .
C(2) C(1) H(1) 118.4 no . . .
C(1) C(2) H(2) 120.9 no . . .
C(3) C(2) H(2) 120.8 no . . .
C(2) C(3) H(3) 120.3 no . . .
C(4) C(3) H(3) 120.2 no . . .
C(3) C(4) H(4) 120.1 no . . .
C(5) C(4) H(4) 120.1 no . . .
C(6) C(7) H(5) 120.3 no . . .
C(8) C(7) H(5) 120.3 no . . .
C(7) C(8) H(6) 120.3 no . . .
C(9) C(8) H(6) 120.3 no . . .
C(8) C(9) H(7) 120.4 no . . .
C(10) C(9) H(7) 120.4 no . . .
N(2) C(10) H(8) 118.8 no . . .
C(9) C(10) H(8) 118.8 no . . .
N(3) C(11) H(9) 118.6 no . . .
C(12) C(11) H(9) 118.6 no . . .
C(11) C(12) H(10) 120.8 no . . .
C(13) C(12) H(10) 120.8 no . . .
C(12) C(13) H(11) 120.0 no . . .
C(14) C(13) H(11) 120.0 no . . .
C(13) C(14) H(12) 120.3 no . . .
C(15) C(14) H(12) 120.3 no . . .

loop_
_geom_bond_atom_site_label_1
_geom_bond_atom_site_label_2
_geom_bond_distance
_geom_bond_publ_flag
_geom_bond_site_symmetry_1
_geom_bond_site_symmetry_2
Ru(1) N(1) 2.061(2) yes . .
Ru(1) N(1) 2.061(2) yes . 12_755
Ru(1) N(2) 2.0555(18) yes . .
Ru(1) N(2) 2.0555(18) yes . 12_755
Ru(1) N(3) 2.055(2) yes . .
Ru(1) N(3) 2.055(2) yes . 12_755
Fe(1) N(4) 2.127(2) yes . .
Fe(1) N(4) 2.127(2) yes . 12_765
Fe(1) N(7) 2.197(2) yes . .
Fe(1) N(7) 2.197(2) yes . 12_765
Fe(1) N(10) 2.164(2) yes . .
Fe(1) N(10) 2.164(2) yes . 12_765
Fe(2) N(6) 2.144(2) yes . .
Fe(2) N(6) 2.144(2) yes . 12_755
Fe(2) N(9) 2.176(2) yes . .
Fe(2) N(9) 2.176(2) yes . 12_755
Fe(2) N(12) 2.178(2) yes . 5_545
Fe(2) N(12) 2.178(2) yes . 16_755
N(1) C(1) 1.324(3) yes . .
N(1) C(5) 1.370(3) yes . .
N(2) C(6) 1.376(3) yes . .
N(2) C(10) 1.339(3) yes . .
N(3) C(11) 1.337(3) yes . .
N(3) C(15) 1.376(3) yes . .
N(4) C(16) 1.148(4) yes . .
N(5) C(16) 1.298(4) yes . .
N(5) C(17) 1.306(4) yes . .
N(6) C(17) 1.135(3) yes . .
N(7) C(18) 1.125(3) yes . .
N(8) C(18) 1.299(4) yes . .
N(8) C(19) 1.299(4) yes . .
N(9) C(19) 1.143(4) yes . .
N(10) C(20) 1.146(3) yes . .
N(11) C(20) 1.292(3) yes . .
N(11) C(21) 1.300(3) yes . .
N(12) C(21) 1.146(3) yes . .
C(1) C(2) 1.382(4) yes . .
C(2) C(3) 1.376(4) yes . .
C(3) C(4) 1.374(3) yes . .
C(4) C(5) 1.384(3) yes . .
C(5) C(6) 1.467(3) yes . .
C(6) C(7) 1.387(3) yes . .
C(7) C(8) 1.393(3) yes . .
C(8) C(9) 1.372(4) yes . .
C(9) C(10) 1.389(3) yes . .
C(11) C(12) 1.386(3) yes . .
C(12) C(13) 1.374(4) yes . .
C(13) C(14) 1.376(4) yes . .
C(14) C(15) 1.381(3) yes . .
C(15) C(15) 1.479(3) yes . 12_755
C(1) H(1) 0.950 no . .
C(2) H(2) 0.950 no . .
C(3) H(3) 0.950 no . .
C(4) H(4) 0.950 no . .
C(7) H(5) 0.950 no . .
C(8) H(6) 0.950 no . .
C(9) H(7) 0.950 no . .
C(10) H(8) 0.950 no . .
C(11) H(9) 0.950 no . .
C(12) H(10) 0.950 no . .
C(13) H(11) 0.950 no . .
C(14) H(12) 0.950 no . .

loop_
_geom_contact_atom_site_label_1
_geom_contact_atom_site_label_2
_geom_contact_distance
_geom_contact_publ_flag
_geom_contact_site_symmetry_1
_geom_contact_site_symmetry_2
N(4) C(7) 3.330(4) ? . .
N(4) C(8) 3.426(4) ? . .
N(5) C(4) 3.224(4) ? . .
N(5) C(7) 3.480(4) ? . .
N(5) C(8) 3.421(4) ? . 14_645
N(6) C(8) 3.407(3) ? . 14_645
N(7) C(14) 3.391(3) ? . 16_755
N(8) C(4) 3.199(4) ? . 3_555
N(8) C(5) 3.321(4) ? . 3_555
N(9) C(4) 3.560(3) ? . 3_555
N(9) C(7) 3.516(3) ? . 3_555
N(10) C(1) 3.545(3) ? . 12_755
N(10) C(2) 3.565(3) ? . 12_755
N(10) C(12) 3.566(3) ? . 3_555
N(11) C(11) 3.395(3) ? . 12_755
N(12) N(6) 3.088(3) ? . 16_754
N(12) N(9) 3.115(3) ? . 16_754
C(1) N(10) 3.545(3) ? . 12_755
C(1) C(20) 3.468(3) ? . 12_755
C(2) N(10) 3.565(3) ? . 12_755
C(2) C(18) 3.517(4) ? . 12_755
C(4) N(5) 3.224(4) ? . .
C(4) N(8) 3.199(4) ? . 11_454
C(4) N(9) 3.560(3) ? . 11_454
C(4) C(17) 3.416(3) ? . .
C(4) C(19) 3.240(4) ? . 11_454
C(5) N(8) 3.321(4) ? . 11_454
C(7) N(4) 3.330(4) ? . .
C(7) N(5) 3.480(4) ? . .
C(7) N(9) 3.516(3) ? . 11_454
C(7) C(16) 3.220(4) ? . .
C(8) N(4) 3.426(4) ? . .
C(8) N(5) 3.421(4) ? . 10_654
C(8) N(6) 3.407(3) ? . 10_654
C(8) C(17) 3.287(4) ? . 10_654
C(11) N(11) 3.395(3) ? . 12_755
C(12) N(10) 3.566(3) ? . 11_454
C(12) C(21) 3.590(4) ? . 12_755
C(14) N(7) 3.391(3) ? . 16_754
C(14) C(18) 3.377(4) ? . 16_754
C(16) C(7) 3.220(4) ? . .
C(17) C(4) 3.416(3) ? . .
C(17) C(8) 3.287(4) ? . 14_645
C(18) C(2) 3.517(4) ? . 12_755
C(18) C(14) 3.377(4) ? . 16_755
C(19) C(4) 3.240(4) ? . 3_555
C(20) C(1) 3.468(3) ? . 12_755
C(21) C(12) 3.590(4) ? . 12_755
N(2) H(3) 3.127 ? . 10_654
N(4) H(1) 3.348 ? . 12_755
N(4) H(2) 3.591 ? . 12_755
N(4) H(5) 3.353 ? . .
N(4) H(6) 3.478 ? . .
N(4) H(10) 3.430 ? . 14_655
N(4) H(12) 3.474 ? . 5_555
N(5) H(4) 2.781 ? . .
N(5) H(5) 3.019 ? . .
N(5) H(6) 2.850 ? . 14_645
N(5) H(7) 3.447 ? . 14_645
N(5) H(11) 2.881 ? . 5_555
N(6) H(5) 3.446 ? . 14_645
N(6) H(6) 2.963 ? . 14_645
N(7) H(2) 2.771 ? . 12_755
N(7) H(9) 3.588 ? . 3_555
N(7) H(10) 2.960 ? . 3_555
N(7) H(12) 2.895 ? . 5_555
N(7) H(12) 2.619 ? . 16_755
N(8) H(2) 3.071 ? . 12_755
N(8) H(3) 3.439 ? . 12_755
N(8) H(4) 3.288 ? . 3_555
N(8) H(9) 3.025 ? . 3_555
N(8) H(12) 3.553 ? . 16_755
N(9) H(4) 2.967 ? . 3_555
N(9) H(5) 2.908 ? . 3_555
N(9) H(7) 3.258 ? . 16_755
N(9) H(8) 3.237 ? . 16_755
N(10) H(1) 2.939 ? . 12_755
N(10) H(2) 3.012 ? . 12_755
N(10) H(6) 3.384 ? . 12_765
N(10) H(10) 2.885 ? . 3_555
N(10) H(11) 3.437 ? . 3_555
N(11) H(1) 3.268 ? . 12_755
N(11) H(7) 3.198 ? . 12_765
N(11) H(8) 3.338 ? . .
N(11) H(9) 3.031 ? . 12_755
N(11) H(10) 3.550 ? . 12_755
N(11) H(11) 2.969 ? . 3_555
N(12) H(5) 3.153 ? . 7_554
N(12) H(7) 3.502 ? . .
N(12) H(7) 2.879 ? . 12_765
N(12) H(8) 3.312 ? . .
C(6) H(3) 3.222 ? . 10_654
C(7) H(3) 3.277 ? . 10_654
C(8) H(3) 3.254 ? . 10_654
C(8) H(4) 3.458 ? . 10_654
C(9) H(3) 3.124 ? . 10_654
C(9) H(4) 2.938 ? . 10_654
C(10) H(3) 3.037 ? . 10_654
C(10) H(4) 3.474 ? . 10_654
C(11) H(2) 3.592 ? . 10_654
C(11) H(3) 3.575 ? . 10_654
C(12) H(2) 3.217 ? . 10_654
C(16) H(1) 3.563 ? . 12_755
C(16) H(4) 3.578 ? . .
C(16) H(5) 3.012 ? . .
C(16) H(11) 3.195 ? . 5_555
C(16) H(12) 3.421 ? . 5_555
C(17) H(4) 3.239 ? . .
C(17) H(6) 2.739 ? . 14_645
C(17) H(11) 3.166 ? . 5_555
C(18) H(2) 2.660 ? . 12_755
C(18) H(9) 3.177 ? . 3_555
C(18) H(10) 3.296 ? . 3_555
C(18) H(12) 2.994 ? . 5_555
C(18) H(12) 2.837 ? . 16_755
C(19) H(4) 2.943 ? . 3_555
C(19) H(5) 3.216 ? . 3_555
C(19) H(8) 3.561 ? . 16_755
C(20) H(1) 2.880 ? . 12_755
C(20) H(2) 3.439 ? . 12_755
C(20) H(6) 3.267 ? . 12_765
C(20) H(7) 3.215 ? . 12_765
C(20) H(10) 3.326 ? . 3_555
C(20) H(11) 3.038 ? . 3_555
C(21) H(7) 3.476 ? . .
C(21) H(7) 2.745 ? . 12_765
C(21) H(8) 3.098 ? . .
C(21) H(10) 3.532 ? . 12_755
H(1) N(4) 3.348 ? . 12_755
H(1) N(10) 2.939 ? . 12_755
H(1) N(11) 3.268 ? . 12_755
H(1) C(16) 3.563 ? . 12_755
H(1) C(20) 2.880 ? . 12_755
H(2) N(4) 3.591 ? . 12_755
H(2) N(7) 2.771 ? . 12_755
H(2) N(8) 3.071 ? . 12_755
H(2) N(10) 3.012 ? . 12_755
H(2) C(11) 3.592 ? . 14_645
H(2) C(12) 3.217 ? . 14_645
H(2) C(18) 2.660 ? . 12_755
H(2) C(20) 3.439 ? . 12_755
H(2) H(10) 3.062 ? . 14_645
H(3) N(2) 3.127 ? . 14_645
H(3) N(8) 3.439 ? . 12_755
H(3) C(6) 3.222 ? . 14_645
H(3) C(7) 3.277 ? . 14_645
H(3) C(8) 3.254 ? . 14_645
H(3) C(9) 3.124 ? . 14_645
H(3) C(10) 3.037 ? . 14_645
H(3) C(11) 3.575 ? . 14_645
H(3) H(8) 3.469 ? . 14_645
H(4) N(5) 2.781 ? . .
H(4) N(8) 3.288 ? . 11_454
H(4) N(9) 2.967 ? . 11_454
H(4) C(8) 3.458 ? . 14_645
H(4) C(9) 2.938 ? . 14_645
H(4) C(10) 3.474 ? . 14_645
H(4) C(16) 3.578 ? . .
H(4) C(17) 3.239 ? . .
H(4) C(19) 2.943 ? . 11_454
H(4) H(7) 2.745 ? . 14_645
H(5) N(4) 3.353 ? . .
H(5) N(5) 3.019 ? . .
H(5) N(6) 3.446 ? . 10_654
H(5) N(9) 2.908 ? . 11_454
H(5) N(12) 3.153 ? . 15_455
H(5) C(16) 3.012 ? . .
H(5) C(19) 3.216 ? . 11_454
H(6) N(4) 3.478 ? . .
H(6) N(5) 2.850 ? . 10_654
H(6) N(6) 2.963 ? . 10_654
H(6) N(10) 3.384 ? . 12_765
H(6) C(17) 2.739 ? . 10_654
H(6) C(20) 3.267 ? . 12_765
H(6) H(10) 3.347 ? . 14_655
H(6) H(11) 2.987 ? . 14_655
H(7) N(5) 3.447 ? . 10_654
H(7) N(9) 3.258 ? . 16_754
H(7) N(11) 3.198 ? . 12_765
H(7) N(12) 3.502 ? . .
H(7) N(12) 2.879 ? . 12_765
H(7) C(20) 3.215 ? . 12_765
H(7) C(21) 3.476 ? . .
H(7) C(21) 2.745 ? . 12_765
H(7) H(4) 2.745 ? . 10_654
H(8) N(9) 3.237 ? . 16_754
H(8) N(11) 3.338 ? . .
H(8) N(12) 3.312 ? . .
H(8) C(19) 3.561 ? . 16_754
H(8) C(21) 3.098 ? . .
H(8) H(3) 3.469 ? . 10_654
H(9) N(7) 3.588 ? . 11_454
H(9) N(8) 3.025 ? . 11_454
H(9) N(11) 3.031 ? . 12_755
H(9) C(18) 3.177 ? . 11_454
H(10) N(4) 3.430 ? . 10_644
H(10) N(7) 2.960 ? . 11_454
H(10) N(10) 2.885 ? . 11_454
H(10) N(11) 3.550 ? . 12_755
H(10) C(18) 3.296 ? . 11_454
H(10) C(20) 3.326 ? . 11_454
H(10) C(21) 3.532 ? . 12_755
H(10) H(2) 3.062 ? . 10_654
H(10) H(6) 3.347 ? . 10_644
H(11) N(5) 2.881 ? . 5_544
H(11) N(10) 3.437 ? . 11_454
H(11) N(11) 2.969 ? . 11_454
H(11) C(16) 3.195 ? . 5_544
H(11) C(17) 3.166 ? . 5_544
H(11) C(20) 3.038 ? . 11_454
H(11) H(6) 2.987 ? . 10_644
H(12) N(4) 3.474 ? . 5_544
H(12) N(7) 2.895 ? . 5_544
H(12) N(7) 2.619 ? . 16_754
H(12) N(8) 3.553 ? . 16_754
H(12) C(16) 3.421 ? . 5_544
H(12) C(18) 2.994 ? . 5_544
H(12) C(18) 2.837 ? . 16_754

loop_
_geom_torsion_atom_site_label_1
_geom_torsion_atom_site_label_2
_geom_torsion_atom_site_label_3
_geom_torsion_atom_site_label_4
_geom_torsion
_geom_torsion_publ_flag
_geom_torsion_site_symmetry_1
_geom_torsion_site_symmetry_2
_geom_torsion_site_symmetry_3
_geom_torsion_site_symmetry_4
N(1) Ru(1) N(1) C(1) -86.5(2) ? . . 12_755 12_755
N(1) Ru(1) N(1) C(5) 89.75(17) ? . . 12_755 12_755
N(1) Ru(1) N(1) C(1) -86.5(2) ? 12_755 . . .
N(1) Ru(1) N(1) C(5) 89.75(17) ? 12_755 . . .
N(1) Ru(1) N(2) C(6) 5.50(16) ? . . . .
N(1) Ru(1) N(2) C(10) -179.4(2) ? . . . .
N(2) Ru(1) N(1) C(1) 178.2(2) ? . . . .
N(2) Ru(1) N(1) C(5) -5.56(16) ? . . . .
N(1) Ru(1) N(2) C(6) -79.98(17) ? . . 12_755 12_755
N(1) Ru(1) N(2) C(10) 95.1(2) ? . . 12_755 12_755
N(2) Ru(1) N(1) C(1) -7.6(2) ? 12_755 . . .
N(2) Ru(1) N(1) C(5) 168.67(17) ? 12_755 . . .
N(1) Ru(1) N(3) C(11) -5.1(2) ? . . . .
N(1) Ru(1) N(3) C(15) 175.92(17) ? . . . .
N(3) Ru(1) N(1) C(1) 89.0(2) ? . . . .
N(3) Ru(1) N(1) C(5) -94.75(17) ? . . . .
N(1) Ru(1) N(3) C(11) 122.2(7) ? . . 12_755 12_755
N(1) Ru(1) N(3) C(15) -56.8(8) ? . . 12_755 12_755
N(3) Ru(1) N(1) C(1) 145.8(7) ? 12_755 . . .
N(3) Ru(1) N(1) C(5) -37.9(9) ? 12_755 . . .
N(1) Ru(1) N(2) C(6) -79.98(17) ? 12_755 . . .
N(1) Ru(1) N(2) C(10) 95.1(2) ? 12_755 . . .
N(2) Ru(1) N(1) C(1) -7.6(2) ? . . 12_755 12_755
N(2) Ru(1) N(1) C(5) 168.67(17) ? . . 12_755 12_755
N(1) Ru(1) N(2) C(6) 5.50(16) ? 12_755 . 12_755 12_755
N(1) Ru(1) N(2) C(10) -179.4(2) ? 12_755 . 12_755 12_755
N(2) Ru(1) N(1) C(1) 178.2(2) ? 12_755 . 12_755 12_755
N(2) Ru(1) N(1) C(5) -5.56(16) ? 12_755 . 12_755 12_755
N(1) Ru(1) N(3) C(11) 122.2(7) ? 12_755 . . .
N(1) Ru(1) N(3) C(15) -56.8(8) ? 12_755 . . .
N(3) Ru(1) N(1) C(1) 145.8(7) ? . . 12_755 12_755
N(3) Ru(1) N(1) C(5) -37.9(9) ? . . 12_755 12_755
N(1) Ru(1) N(3) C(11) -5.1(2) ? 12_755 . 12_755 12_755
N(1) Ru(1) N(3) C(15) 175.92(17) ? 12_755 . 12_755 12_755
N(3) Ru(1) N(1) C(1) 89.0(2) ? 12_755 . 12_755 12_755
N(3) Ru(1) N(1) C(5) -94.75(17) ? 12_755 . 12_755 12_755
N(2) Ru(1) N(2) C(6) -37.6(6) ? . . 12_755 12_755
N(2) Ru(1) N(2) C(10) 137.5(4) ? . . 12_755 12_755
N(2) Ru(1) N(2) C(6) -37.6(6) ? 12_755 . . .
N(2) Ru(1) N(2) C(10) 137.5(4) ? 12_755 . . .
N(2) Ru(1) N(3) C(11) -84.3(2) ? . . . .
N(2) Ru(1) N(3) C(15) 96.67(18) ? . . . .
N(3) Ru(1) N(2) C(6) 102.54(17) ? . . . .
N(3) Ru(1) N(2) C(10) -82.4(2) ? . . . .
N(2) Ru(1) N(3) C(11) 90.3(2) ? . . 12_755 12_755
N(2) Ru(1) N(3) C(15) -88.75(18) ? . . 12_755 12_755
N(3) Ru(1) N(2) C(6) -177.53(16) ? 12_755 . . .
N(3) Ru(1) N(2) C(10) -2.4(2) ? 12_755 . . .
N(2) Ru(1) N(3) C(11) 90.3(2) ? 12_755 . . .
N(2) Ru(1) N(3) C(15) -88.75(18) ? 12_755 . . .
N(3) Ru(1) N(2) C(6) -177.53(16) ? . . 12_755 12_755
N(3) Ru(1) N(2) C(10) -2.4(2) ? . . 12_755 12_755
N(2) Ru(1) N(3) C(11) -84.3(2) ? 12_755 . 12_755 12_755
N(2) Ru(1) N(3) C(15) 96.67(18) ? 12_755 . 12_755 12_755
N(3) Ru(1) N(2) C(6) 102.54(17) ? 12_755 . 12_755 12_755
N(3) Ru(1) N(2) C(10) -82.4(2) ? 12_755 . 12_755 12_755
N(3) Ru(1) N(3) C(11) 179.7(2) ? . . 12_755 12_755
N(3) Ru(1) N(3) C(15) 0.71(17) ? . . 12_755 12_755
N(3) Ru(1) N(3) C(11) 179.7(2) ? 12_755 . . .
N(3) Ru(1) N(3) C(15) 0.71(17) ? 12_755 . . .
N(4) Fe(1) N(4) C(16) -20.0(11) ? . . 12_765 12_765
N(4) Fe(1) N(4) C(16) -20.0(11) ? 12_765 . . .
N(4) Fe(1) N(7) C(18) 4.8(8) ? . . . .
N(7) Fe(1) N(4) C(16) 26.5(6) ? . . . .
N(4) Fe(1) N(7) C(18) 177.5(8) ? . . 12_765 12_765
N(7) Fe(1) N(4) C(16) -66.1(6) ? 12_765 . . .
N(4) Fe(1) N(10) C(20) 86.4(7) ? . . . .
N(10) Fe(1) N(4) C(16) 116.9(6) ? . . . .
N(4) Fe(1) N(10) C(20) -100.6(7) ? . . 12_765 12_765
N(10) Fe(1) N(4) C(16) -156.8(6) ? 12_765 . . .
N(4) Fe(1) N(7) C(18) 177.5(8) ? 12_765 . . .
N(7) Fe(1) N(4) C(16) -66.1(6) ? . . 12_765 12_765
N(4) Fe(1) N(7) C(18) 4.8(8) ? 12_765 . 12_765 12_765
N(7) Fe(1) N(4) C(16) 26.5(6) ? 12_765 . 12_765 12_765
N(4) Fe(1) N(10) C(20) -100.6(7) ? 12_765 . . .
N(10) Fe(1) N(4) C(16) -156.8(6) ? . . 12_765 12_765
N(4) Fe(1) N(10) C(20) 86.4(7) ? 12_765 . 12_765 12_765
N(10) Fe(1) N(4) C(16) 116.9(6) ? 12_765 . 12_765 12_765
N(7) Fe(1) N(7) C(18) 93.2(8) ? . . 12_765 12_765
N(7) Fe(1) N(7) C(18) 93.2(8) ? 12_765 . . .
N(7) Fe(1) N(10) C(20) 170.7(7) ? . . . .
N(10) Fe(1) N(7) C(18) -88.9(8) ? . . . .
N(7) Fe(1) N(10) C(20) -42(2) ? . . 12_765 12_765
N(10) Fe(1) N(7) C(18) -53.8(19) ? 12_765 . . .
N(7) Fe(1) N(10) C(20) -42.2(19) ? 12_765 . . .
N(10) Fe(1) N(7) C(18) -53.8(19) ? . . 12_765 12_765
N(7) Fe(1) N(10) C(20) 170.7(7) ? 12_765 . 12_765 12_765
N(10) Fe(1) N(7) C(18) -88.9(8) ? 12_765 . 12_765 12_765
N(10) Fe(1) N(10) C(20) -7.1(7) ? . . 12_765 12_765
N(10) Fe(1) N(10) C(20) -7.1(7) ? 12_765 . . .
N(6) Fe(2) N(6) C(17) -102.2(8) ? . . 12_755 12_755
N(6) Fe(2) N(6) C(17) -102.2(8) ? 12_755 . . .
N(6) Fe(2) N(9) C(19) -30.1(4) ? . . . .
N(9) Fe(2) N(6) C(17) -9.7(8) ? . . . .
N(6) Fe(2) N(9) C(19) 60.6(5) ? . . 12_755 12_755
N(9) Fe(2) N(6) C(17) 172.6(8) ? 12_755 . . .
N(6) Fe(2) N(12) C(21) 76.9(16) ? . . 5_545 5_545
N(12) Fe(2) N(6) C(17) 16.5(19) ? 5_545 . . .
N(6) Fe(2) N(12) C(21) -164.3(7) ? . . 16_755 16_755
N(12) Fe(2) N(6) C(17) 81.6(8) ? 16_755 . . .
N(6) Fe(2) N(9) C(19) 60.6(5) ? 12_755 . . .
N(9) Fe(2) N(6) C(17) 172.6(8) ? . . 12_755 12_755
N(6) Fe(2) N(9) C(19) -30.1(5) ? 12_755 . 12_755 12_755
N(9) Fe(2) N(6) C(17) -9.7(8) ? 12_755 . 12_755 12_755
N(6) Fe(2) N(12) C(21) -164.3(7) ? 12_755 . 5_545 5_545
N(12) Fe(2) N(6) C(17) 81.6(8) ? 5_545 . 12_755 12_755
N(6) Fe(2) N(12) C(21) 76.9(16) ? 12_755 . 16_755 16_755
N(12) Fe(2) N(6) C(17) 16.5(19) ? 16_755 . 12_755 12_755
N(9) Fe(2) N(9) C(19) 15(2) ? . . 12_755 12_755
N(9) Fe(2) N(9) C(19) 15(2) ? 12_755 . . .
N(9) Fe(2) N(12) C(21) 103.0(7) ? . . 5_545 5_545
N(12) Fe(2) N(9) C(19) 151.8(5) ? 5_545 . . .
N(9) Fe(2) N(12) C(21) -79.2(7) ? . . 16_755 16_755
N(12) Fe(2) N(9) C(19) -121.2(5) ? 16_755 . . .
N(9) Fe(2) N(12) C(21) -79.2(7) ? 12_755 . 5_545 5_545
N(12) Fe(2) N(9) C(19) -121.2(5) ? 5_545 . 12_755 12_755
N(9) Fe(2) N(12) C(21) 103.0(7) ? 12_755 . 16_755 16_755
N(12) Fe(2) N(9) C(19) 151.8(5) ? 16_755 . 12_755 12_755
N(12) Fe(2) N(12) C(21) 11.7(7) ? 5_545 . 16_755 16_755
N(12) Fe(2) N(12) C(21) 11.7(7) ? 16_755 . 5_545 5_545
Ru(1) N(1) C(1) C(2) 175.1(2) ? . . . .
Ru(1) N(1) C(5) C(4) -175.42(18) ? . . . .
Ru(1) N(1) C(5) C(6) 4.7(2) ? . . . .
C(1) N(1) C(5) C(4) 1.1(3) ? . . . .
C(1) N(1) C(5) C(6) -178.7(2) ? . . . .
C(5) N(1) C(1) C(2) -1.0(3) ? . . . .
Ru(1) N(2) C(6) C(5) -4.7(2) ? . . . .
Ru(1) N(2) C(6) C(7) 174.35(18) ? . . . .
Ru(1) N(2) C(10) C(9) -172.4(2) ? . . . .
C(6) N(2) C(10) C(9) 2.5(3) ? . . . .
C(10) N(2) C(6) C(5) 179.8(2) ? . . . .
C(10) N(2) C(6) C(7) -1.1(3) ? . . . .
Ru(1) N(3) C(11) C(12) -177.6(2) ? . . . .
Ru(1) N(3) C(15) C(14) 176.8(2) ? . . . .
Ru(1) N(3) C(15) C(15) -1.9(2) ? . . . 12_755
C(11) N(3) C(15) C(14) -2.3(3) ? . . . .
C(11) N(3) C(15) C(15) 179.0(2) ? . . . 12_755
C(15) N(3) C(11) C(12) 1.3(3) ? . . . .
Fe(1) N(4) C(16) N(5) 140(2) ? . . . .
C(16) N(5) C(17) N(6) 167.1(19) ? . . . .
C(17) N(5) C(16) N(4) 176(3) ? . . . .
Fe(2) N(6) C(17) N(5) -132.3(18) ? . . . .
Fe(1) N(7) C(18) N(8) 146(2) ? . . . .
C(18) N(8) C(19) N(9) 172(2) ? . . . .
C(19) N(8) C(18) N(7) -171(3) ? . . . .
Fe(2) N(9) C(19) N(8) -126(2) ? . . . .
Fe(1) N(10) C(20) N(11) -169(2) ? . . . .
C(20) N(11) C(21) N(12) -170(4) ? . . . .
C(21) N(11) C(20) N(10) -177(2) ? . . . .
Fe(2) N(12) C(21) N(11) 151(4) ? 5_554 . . .
N(1) C(1) C(2) C(3) 0.3(4) ? . . . .
C(1) C(2) C(3) C(4) 0.2(4) ? . . . .
C(2) C(3) C(4) C(5) -0.1(3) ? . . . .
C(3) C(4) C(5) N(1) -0.6(3) ? . . . .
C(3) C(4) C(5) C(6) 179.3(2) ? . . . .
N(1) C(5) C(6) N(2) -0.0(2) ? . . . .
N(1) C(5) C(6) C(7) -179.0(2) ? . . . .
C(4) C(5) C(6) N(2) -179.9(2) ? . . . .
C(4) C(5) C(6) C(7) 1.1(3) ? . . . .
N(2) C(6) C(7) C(8) -1.4(3) ? . . . .
C(5) C(6) C(7) C(8) 177.6(2) ? . . . .
C(6) C(7) C(8) C(9) 2.6(4) ? . . . .
C(7) C(8) C(9) C(10) -1.3(4) ? . . . .
C(8) C(9) C(10) N(2) -1.3(4) ? . . . .
N(3) C(11) C(12) C(13) 0.1(3) ? . . . .
C(11) C(12) C(13) C(14) -0.7(4) ? . . . .
C(12) C(13) C(14) C(15) -0.3(4) ? . . . .
C(13) C(14) C(15) N(3) 1.8(4) ? . . . .
C(13) C(14) C(15) C(15) -179.6(2) ? . . . 12_755
N(3) C(15) C(15) N(3) 2.5(3) ? . . 12_755 12_755
N(3) C(15) C(15) C(14) -176.1(2) ? . . 12_755 12_755
C(14) C(15) C(15) N(3) -176.1(2) ? . . 12_755 12_755
C(14) C(15) C(15) C(14) 5.2(4) ? . . 12_755 12_755
